data_7000430
loop_
_publ_author_name
'Johnson, Andrew L.'
'Willcocks, Alexander M.'
'Raithby, Paul R.'
'Warren, Mark R.'
'Kingsley, Andrew J.'
'Odedra, Raj'

_publ_section_title
;
 Unprecedented double migratory insertion of phenyl isocyanide into
 cyclopentadienyl C--H bonds
;
_journal_issue 6
_journal_name_full 'Dalton Transactions'
_journal_page_first 922
_journal_page_last 924
_journal_paper_doi 10.1039/b822337h
_journal_year 2009
_chemical_formula_moiety 'C33 H25 Cu N4'
_chemical_formula_sum 'C33 H25 Cu N4'
_chemical_formula_weight 541.11
_chemical_name_common
;Copper(i),(n'n-diphenyl-6-aminofulvene-2-aldimine)bis(phenyl
isocyanide)
;
_chemical_name_systematic
;
Copper(I),(n'n-diphenyl-6-aminofulvene-2-aldimine)bis(phenyl isocyanide)
;
_space_group_IT_number 2
_symmetry_cell_setting triclinic
_symmetry_space_group_name_Hall '-P 1'
_symmetry_space_group_name_H-M 'P -1'
_atom_sites_solution_hydrogens geom
_atom_sites_solution_primary direct
_atom_sites_solution_secondary difmap
_audit_creation_method shelxl-97
_cell_angle_alpha 106.474(1)
_cell_angle_beta 97.129(2)
_cell_angle_gamma 112.271(2)
_cell_formula_units_Z 2
_cell_length_a 9.9170(3)
_cell_length_b 10.8650(4)
_cell_length_c 14.5300(6)
_cell_measurement_reflns_used 23329
_cell_measurement_temperature 150(2)
_cell_measurement_theta_max 29.5
_cell_measurement_theta_min 3.84
_cell_volume 1341.18(9)
_computing_cell_refinement 'hkl scalepack (otwinowski & minor 1997)'
_computing_data_collection 'collect, nonius program suite version 1.9 (1997)'
_computing_data_reduction 'denzo and scalepack (otwinowski & minor, 1997)'
_computing_molecular_graphics 'ortep3 for windows - l. j. farrugia, j. appl. crystallogr. 1997, 30, 565'
_computing_publication_material 'shelxtl (sheldrick, 1997)'
_computing_structure_refinement 'shelxl-97 (sheldrick, 1997)'
_computing_structure_solution 'shelxs-97 (sheldrick, 1990)'
_diffrn_ambient_temperature 150(2)
_diffrn_detector_area_resol_mean 9
_diffrn_measured_fraction_theta_full 0.985
_diffrn_measured_fraction_theta_max 0.985
_diffrn_measurement_device_type 'nonius kappa ccd'
_diffrn_measurement_method '6046 images with \f and \w scans'
_diffrn_radiation_monochromator 'horizonally mounted graphite crystal'
_diffrn_radiation_source 'fine-focus sealed tube'
_diffrn_radiation_type MoK\a
_diffrn_radiation_wavelength 0.71073
_diffrn_reflns_av_R_equivalents 0.0432
_diffrn_reflns_av_sigmaI/netI 0.0632
_diffrn_reflns_limit_h_max 12
_diffrn_reflns_limit_h_min -12
_diffrn_reflns_limit_k_max 13
_diffrn_reflns_limit_k_min -14
_diffrn_reflns_limit_l_max 18
_diffrn_reflns_limit_l_min -18
_diffrn_reflns_number 14539
_diffrn_reflns_theta_full 27.48
_diffrn_reflns_theta_max 27.48
_diffrn_reflns_theta_min 3.53
_diffrn_standards_decay_% 0
_exptl_absorpt_coefficient_mu 0.843
_exptl_absorpt_correction_T_max 0.98
_exptl_absorpt_correction_T_min 0.916
_exptl_absorpt_correction_type multi-scan
_exptl_absorpt_process_details 'sortav (blessing, 1995)'
_exptl_crystal_colour yellow
_exptl_crystal_density_diffrn 1.340
_exptl_crystal_density_method 'not measured'
_exptl_crystal_description block
_exptl_crystal_F_000 560
_exptl_crystal_size_max 0.20
_exptl_crystal_size_mid 0.13
_exptl_crystal_size_min 0.10
_refine_diff_density_max 0.336
_refine_diff_density_min -0.548
_refine_diff_density_rms 0.058
_refine_ls_extinction_method none
_refine_ls_goodness_of_fit_ref 1.032
_refine_ls_hydrogen_treatment constr
_refine_ls_matrix_type full
_refine_ls_number_parameters 343
_refine_ls_number_reflns 6046
_refine_ls_number_restraints 0
_refine_ls_restrained_S_all 1.032
_refine_ls_R_factor_all 0.0572
_refine_ls_R_factor_gt 0.0393
_refine_ls_shift/su_max 0.000
_refine_ls_shift/su_mean 0.000
_refine_ls_structure_factor_coef Fsqd
_refine_ls_weighting_details 'calc w=1/[\s^2^(Fo^2^)+(0.0114P)^2^+0.8305P] where P=(Fo^2^+2Fc^2^)/3'
_refine_ls_weighting_scheme calc
_refine_ls_wR_factor_gt 0.0853
_refine_ls_wR_factor_ref 0.0948
_reflns_number_gt 4863
_reflns_number_total 6046
_reflns_threshold_expression >2sigma(I)
_cod_data_source_file b822337h.txt
_cod_data_source_block k08alj06
_cod_depositor_comments
;
The following automatic conversions were performed:
'_symmetry_cell_setting' value 'Triclinic' changed to 'triclinic'
according to '/home/saulius/struct/CIF-dictionaries/cif_core.dic'
dictionary named 'cif_core.dic' version 2.4.1 from 2010-06-29.

Automatic conversion script
Id: cif_fix_enum 1527 2010-12-29 10:47:43Z saulius 
;
_cod_original_cell_volume 1341.18(8)
_cod_original_sg_symbol_H-M P-1
_cod_database_code 7000430

loop_
_symmetry_equiv_pos_as_xyz
'x, y, z'
'-x, -y, -z'

loop_
_atom_site_label
_atom_site_type_symbol
_atom_site_fract_x
_atom_site_fract_y
_atom_site_fract_z
_atom_site_U_iso_or_equiv
_atom_site_adp_type
_atom_site_occupancy
_atom_site_symmetry_multiplicity
_atom_site_calc_flag
_atom_site_refinement_flags
_atom_site_disorder_assembly
_atom_site_disorder_group
Cu1 Cu 0.79154(3) 0.95326(3) 0.28028(2) 0.02705(9) Uani 1 1 d . . .
N1 N 0.7781(2) 1.1810(2) 0.45596(15) 0.0325(4) Uani 1 1 d . . .
N2 N 0.91435(19) 0.85428(17) 0.32023(13) 0.0255(4) Uani 1 1 d . . .
N3 N 0.90018(18) 1.05548(17) 0.19337(13) 0.0246(4) Uani 1 1 d . . .
N4 N 0.4982(2) 0.68384(19) 0.16172(15) 0.0329(4) Uani 1 1 d . . .
C1 C 0.7870(2) 1.0930(2) 0.39262(18) 0.0323(5) Uani 1 1 d . . .
C2 C 0.7724(3) 1.2891(2) 0.53364(17) 0.0294(5) Uani 1 1 d . . .
C3 C 0.9046(3) 1.4128(2) 0.5838(2) 0.0387(5) Uani 1 1 d . . .
H3 H 0.9963 1.4247 0.5657 0.046 Uiso 1 1 calc R . .
C4 C 0.8985(3) 1.5183(3) 0.6612(2) 0.0506(7) Uani 1 1 d . . .
H4 H 0.9871 1.6041 0.6968 0.061 Uiso 1 1 calc R . .
C5 C 0.7649(4) 1.4998(3) 0.6867(2) 0.0504(7) Uani 1 1 d . . .
H5 H 0.7625 1.5730 0.7400 0.061 Uiso 1 1 calc R . .
C6 C 0.6345(3) 1.3765(3) 0.6358(2) 0.0408(6) Uani 1 1 d . . .
H6 H 0.5430 1.3650 0.6541 0.049 Uiso 1 1 calc R . .
C7 C 0.6372(3) 1.2694(2) 0.55803(18) 0.0330(5) Uani 1 1 d . . .
H7 H 0.5481 1.1841 0.5222 0.040 Uiso 1 1 calc R . .
C8 C 1.0510(2) 0.8740(2) 0.31847(16) 0.0273(4) Uani 1 1 d . . .
H8 H 1.0825 0.8106 0.3379 0.033 Uiso 1 1 calc R . .
C9 C 1.1608(2) 0.9775(2) 0.29147(16) 0.0267(4) Uani 1 1 d . . .
C10 C 1.3132(2) 1.0010(2) 0.31753(18) 0.0335(5) Uani 1 1 d . . .
H10 H 1.3484 0.9483 0.3479 0.040 Uiso 1 1 calc R . .
C11 C 1.4037(2) 1.1130(3) 0.29196(18) 0.0351(5) Uani 1 1 d . . .
H11 H 1.5103 1.1512 0.3035 0.042 Uiso 1 1 calc R . .
C12 C 1.3105(2) 1.1588(2) 0.24671(17) 0.0295(5) Uani 1 1 d . . .
H12 H 1.3434 1.2330 0.2207 0.035 Uiso 1 1 calc R . .
C13 C 1.1584(2) 1.0784(2) 0.24504(16) 0.0245(4) Uani 1 1 d . . .
C14 C 1.0441(2) 1.1042(2) 0.19719(15) 0.0238(4) Uani 1 1 d . . .
H14 H 1.0772 1.1671 0.1622 0.029 Uiso 1 1 calc R . .
C15 C 0.8145(2) 1.0937(2) 0.12967(16) 0.0249(4) Uani 1 1 d . . .
C16 C 0.8271(2) 1.0807(2) 0.03378(17) 0.0292(5) Uani 1 1 d . . .
H16 H 0.8955 1.0462 0.0094 0.035 Uiso 1 1 calc R . .
C17 C 0.7417(3) 1.1169(2) -0.02746(18) 0.0337(5) Uani 1 1 d . . .
H17 H 0.7525 1.1084 -0.0927 0.040 Uiso 1 1 calc R . .
C18 C 0.6405(3) 1.1655(2) 0.00746(18) 0.0365(5) Uani 1 1 d . . .
H18 H 0.5815 1.1905 -0.0339 0.044 Uiso 1 1 calc R . .
C19 C 0.6255(3) 1.1776(3) 0.10222(19) 0.0399(6) Uani 1 1 d . . .
H19 H 0.5558 1.2107 0.1258 0.048 Uiso 1 1 calc R . .
C20 C 0.7111(2) 1.1419(2) 0.16342(18) 0.0348(5) Uani 1 1 d . . .
H20 H 0.6995 1.1502 0.2285 0.042 Uiso 1 1 calc R . .
C21 C 0.8336(2) 0.7453(2) 0.35668(17) 0.0266(4) Uani 1 1 d . . .
C22 C 0.7729(2) 0.6020(2) 0.29716(18) 0.0322(5) Uani 1 1 d . . .
H22 H 0.7856 0.5742 0.2319 0.039 Uiso 1 1 calc R . .
C23 C 0.6932(3) 0.4996(2) 0.3346(2) 0.0365(5) Uani 1 1 d . . .
H23 H 0.6507 0.4015 0.2941 0.044 Uiso 1 1 calc R . .
C24 C 0.6749(3) 0.5379(3) 0.4290(2) 0.0374(5) Uani 1 1 d . . .
H24 H 0.6207 0.4668 0.4536 0.045 Uiso 1 1 calc R . .
C25 C 0.7357(3) 0.6805(3) 0.4883(2) 0.0400(6) Uani 1 1 d . . .
H25 H 0.7240 0.7075 0.5539 0.048 Uiso 1 1 calc R . .
C26 C 0.8139(3) 0.7842(2) 0.45185(18) 0.0355(5) Uani 1 1 d . . .
H26 H 0.8541 0.8821 0.4922 0.043 Uiso 1 1 calc R . .
C31 C 0.6032(2) 0.7921(2) 0.20523(18) 0.0306(5) Uani 1 1 d . . .
C32 C 0.3816(2) 0.5487(2) 0.10279(18) 0.0320(5) Uani 1 1 d . . .
C33 C 0.4141(3) 0.4327(2) 0.07928(19) 0.0370(5) Uani 1 1 d . . .
H33 H 0.5119 0.4428 0.1056 0.044 Uiso 1 1 calc R . .
C34 C 0.3015(3) 0.3010(2) 0.0165(2) 0.0401(6) Uani 1 1 d . . .
H34 H 0.3221 0.2200 0.0000 0.048 Uiso 1 1 calc R . .
C35 C 0.1615(3) 0.2869(3) -0.0219(2) 0.0485(7) Uani 1 1 d . . .
H35 H 0.0858 0.1970 -0.0666 0.058 Uiso 1 1 calc R . .
C36 C 0.1303(3) 0.4031(3) 0.0043(3) 0.0802(13) Uani 1 1 d . . .
H36 H 0.0319 0.3924 -0.0212 0.096 Uiso 1 1 calc R . .
C37 C 0.2406(3) 0.5357(3) 0.0677(3) 0.0655(10) Uani 1 1 d . . .
H37 H 0.2186 0.6157 0.0864 0.079 Uiso 1 1 calc R . .

loop_
_atom_site_aniso_label
_atom_site_aniso_U_11
_atom_site_aniso_U_22
_atom_site_aniso_U_33
_atom_site_aniso_U_23
_atom_site_aniso_U_13
_atom_site_aniso_U_12
Cu1 0.02257(14) 0.02706(14) 0.03254(16) 0.01181(11) 0.00938(10) 0.01040(10)
N1 0.0357(10) 0.0367(10) 0.0322(11) 0.0138(8) 0.0103(8) 0.0214(9)
N2 0.0241(9) 0.0241(8) 0.0268(9) 0.0105(7) 0.0072(7) 0.0078(7)
N3 0.0214(8) 0.0239(8) 0.0289(9) 0.0096(7) 0.0063(7) 0.0103(7)
N4 0.0241(9) 0.0317(9) 0.0414(12) 0.0160(8) 0.0078(8) 0.0087(8)
C1 0.0300(11) 0.0368(12) 0.0351(13) 0.0170(10) 0.0093(9) 0.0165(10)
C2 0.0343(11) 0.0319(11) 0.0287(11) 0.0130(9) 0.0080(9) 0.0197(9)
C3 0.0355(13) 0.0363(12) 0.0452(15) 0.0160(11) 0.0095(11) 0.0158(10)
C4 0.0519(16) 0.0325(13) 0.0524(17) 0.0069(12) 0.0082(13) 0.0109(12)
C5 0.0673(19) 0.0366(13) 0.0477(16) 0.0070(12) 0.0203(14) 0.0271(13)
C6 0.0494(15) 0.0476(14) 0.0432(15) 0.0221(12) 0.0230(12) 0.0317(12)
C7 0.0342(12) 0.0347(11) 0.0359(13) 0.0165(10) 0.0094(10) 0.0180(10)
C8 0.0259(10) 0.0282(10) 0.0305(12) 0.0134(9) 0.0066(8) 0.0127(9)
C9 0.0229(10) 0.0296(10) 0.0281(11) 0.0114(9) 0.0074(8) 0.0112(8)
C10 0.0260(11) 0.0441(12) 0.0372(13) 0.0209(10) 0.0083(9) 0.0174(10)
C11 0.0188(10) 0.0468(13) 0.0393(13) 0.0191(11) 0.0079(9) 0.0111(9)
C12 0.0224(10) 0.0319(11) 0.0350(12) 0.0147(9) 0.0100(9) 0.0098(9)
C13 0.0205(9) 0.0239(9) 0.0282(11) 0.0088(8) 0.0076(8) 0.0088(8)
C14 0.0227(10) 0.0211(9) 0.0260(11) 0.0080(8) 0.0088(8) 0.0077(8)
C15 0.0195(9) 0.0216(9) 0.0311(11) 0.0098(8) 0.0053(8) 0.0067(8)
C16 0.0279(11) 0.0301(10) 0.0323(12) 0.0123(9) 0.0100(9) 0.0141(9)
C17 0.0331(12) 0.0360(12) 0.0308(12) 0.0143(9) 0.0058(9) 0.0128(10)
C18 0.0308(12) 0.0425(13) 0.0382(14) 0.0180(10) 0.0019(10) 0.0176(10)
C19 0.0358(13) 0.0545(15) 0.0421(15) 0.0194(12) 0.0111(11) 0.0308(12)
C20 0.0299(11) 0.0478(13) 0.0346(13) 0.0164(10) 0.0116(9) 0.0229(10)
C21 0.0197(9) 0.0265(10) 0.0335(12) 0.0135(9) 0.0061(8) 0.0084(8)
C22 0.0315(11) 0.0274(10) 0.0344(13) 0.0103(9) 0.0083(9) 0.0100(9)
C23 0.0319(12) 0.0261(11) 0.0477(15) 0.0138(10) 0.0081(10) 0.0091(9)
C24 0.0287(12) 0.0389(12) 0.0512(16) 0.0288(11) 0.0121(10) 0.0117(10)
C25 0.0431(14) 0.0446(13) 0.0366(14) 0.0213(11) 0.0165(11) 0.0166(11)
C26 0.0386(13) 0.0294(11) 0.0327(13) 0.0104(9) 0.0101(10) 0.0092(10)
C31 0.0246(11) 0.0350(11) 0.0386(13) 0.0190(10) 0.0132(9) 0.0140(9)
C32 0.0239(10) 0.0285(10) 0.0381(13) 0.0136(9) 0.0061(9) 0.0055(9)
C33 0.0307(12) 0.0364(12) 0.0451(15) 0.0163(10) 0.0116(10) 0.0139(10)
C34 0.0427(14) 0.0322(12) 0.0463(15) 0.0149(11) 0.0193(11) 0.0142(11)
C35 0.0378(14) 0.0299(12) 0.0599(18) 0.0126(12) 0.0050(12) 0.0014(11)
C36 0.0293(14) 0.0386(15) 0.141(4) 0.0186(18) -0.0191(17) 0.0048(12)
C37 0.0278(13) 0.0308(13) 0.119(3) 0.0151(15) -0.0029(15) 0.0094(11)

loop_
_atom_type_symbol
_atom_type_description
_atom_type_scat_dispersion_real
_atom_type_scat_dispersion_imag
_atom_type_scat_source
C C 0.0033 0.0016 'International Tables Vol C Tables 4.2.6.8 and 6.1.1.4'
H H 0.0000 0.0000 'International Tables Vol C Tables 4.2.6.8 and 6.1.1.4'
Cu Cu 0.3201 1.2651 'International Tables Vol C Tables 4.2.6.8 and 6.1.1.4'
N N 0.0061 0.0033 'International Tables Vol C Tables 4.2.6.8 and 6.1.1.4'

loop_
_geom_angle_atom_site_label_1
_geom_angle_atom_site_label_2
_geom_angle_atom_site_label_3
_geom_angle
_geom_angle_site_symmetry_1
_geom_angle_site_symmetry_3
_geom_angle_publ_flag
C1 Cu1 C31 116.95(10) . . ?
C1 Cu1 N2 112.01(8) . . ?
C31 Cu1 N2 100.67(8) . . ?
C1 Cu1 N3 108.15(8) . . ?
C31 Cu1 N3 112.54(8) . . ?
N2 Cu1 N3 105.87(7) . . ?
C1 N1 C2 178.2(2) . . ?
C8 N2 C21 115.86(18) . . ?
C8 N2 Cu1 130.80(15) . . ?
C21 N2 Cu1 113.34(13) . . ?
C14 N3 C15 115.20(18) . . ?
C14 N3 Cu1 127.28(15) . . ?
C15 N3 Cu1 117.05(13) . . ?
C31 N4 C32 173.6(2) . . ?
N1 C1 Cu1 174.7(2) . . ?
C7 C2 C3 122.2(2) . . ?
C7 C2 N1 119.5(2) . . ?
C3 C2 N1 118.2(2) . . ?
C4 C3 C2 117.9(2) . . ?
C4 C3 H3 121.1 . . ?
C2 C3 H3 121.1 . . ?
C5 C4 C3 120.5(2) . . ?
C5 C4 H4 119.7 . . ?
C3 C4 H4 119.7 . . ?
C4 C5 C6 120.8(2) . . ?
C4 C5 H5 119.6 . . ?
C6 C5 H5 119.6 . . ?
C5 C6 C7 119.9(2) . . ?
C5 C6 H6 120.1 . . ?
C7 C6 H6 120.1 . . ?
C2 C7 C6 118.6(2) . . ?
C2 C7 H7 120.7 . . ?
C6 C7 H7 120.7 . . ?
N2 C8 C9 129.03(19) . . ?
N2 C8 H8 115.5 . . ?
C9 C8 H8 115.5 . . ?
C10 C9 C8 118.59(19) . . ?
C10 C9 C13 106.38(18) . . ?
C8 C9 C13 134.93(19) . . ?
C11 C10 C9 109.8(2) . . ?
C11 C10 H10 125.1 . . ?
C9 C10 H10 125.1 . . ?
C12 C11 C10 107.75(19) . . ?
C12 C11 H11 126.1 . . ?
C10 C11 H11 126.1 . . ?
C11 C12 C13 109.8(2) . . ?
C11 C12 H12 125.1 . . ?
C13 C12 H12 125.1 . . ?
C14 C13 C12 118.62(19) . . ?
C14 C13 C9 135.05(18) . . ?
C12 C13 C9 106.19(18) . . ?
N3 C14 C13 130.5(2) . . ?
N3 C14 H14 114.8 . . ?
C13 C14 H14 114.8 . . ?
C16 C15 C20 118.5(2) . . ?
C16 C15 N3 122.16(19) . . ?
C20 C15 N3 119.3(2) . . ?
C15 C16 C17 121.3(2) . . ?
C15 C16 H16 119.3 . . ?
C17 C16 H16 119.3 . . ?
C18 C17 C16 119.4(2) . . ?
C18 C17 H17 120.3 . . ?
C16 C17 H17 120.3 . . ?
C19 C18 C17 120.0(2) . . ?
C19 C18 H18 120.0 . . ?
C17 C18 H18 120.0 . . ?
C18 C19 C20 120.6(2) . . ?
C18 C19 H19 119.7 . . ?
C20 C19 H19 119.7 . . ?
C19 C20 C15 120.2(2) . . ?
C19 C20 H20 119.9 . . ?
C15 C20 H20 119.9 . . ?
C26 C21 C22 119.8(2) . . ?
C26 C21 N2 119.44(18) . . ?
C22 C21 N2 120.8(2) . . ?
C21 C22 C23 119.0(2) . . ?
C21 C22 H22 120.5 . . ?
C23 C22 H22 120.5 . . ?
C24 C23 C22 121.2(2) . . ?
C24 C23 H23 119.4 . . ?
C22 C23 H23 119.4 . . ?
C23 C24 C25 119.7(2) . . ?
C23 C24 H24 120.1 . . ?
C25 C24 H24 120.1 . . ?
C24 C25 C26 119.9(2) . . ?
C24 C25 H25 120.1 . . ?
C26 C25 H25 120.1 . . ?
C25 C26 C21 120.3(2) . . ?
C25 C26 H26 119.8 . . ?
C21 C26 H26 119.8 . . ?
N4 C31 Cu1 171.24(19) . . ?
C37 C32 C33 121.5(2) . . ?
C37 C32 N4 119.7(2) . . ?
C33 C32 N4 118.8(2) . . ?
C32 C33 C34 118.8(2) . . ?
C32 C33 H33 120.6 . . ?
C34 C33 H33 120.6 . . ?
C35 C34 C33 120.5(2) . . ?
C35 C34 H34 119.7 . . ?
C33 C34 H34 119.7 . . ?
C34 C35 C36 119.8(2) . . ?
C34 C35 H35 120.1 . . ?
C36 C35 H35 120.1 . . ?
C35 C36 C37 120.8(3) . . ?
C35 C36 H36 119.6 . . ?
C37 C36 H36 119.6 . . ?
C32 C37 C36 118.6(3) . . ?
C32 C37 H37 120.7 . . ?
C36 C37 H37 120.7 . . ?

loop_
_geom_bond_atom_site_label_1
_geom_bond_atom_site_label_2
_geom_bond_distance
_geom_bond_site_symmetry_2
_geom_bond_publ_flag
Cu1 C1 1.907(2) . ?
Cu1 C31 1.917(2) . ?
Cu1 N2 2.0367(18) . ?
Cu1 N3 2.0530(18) . ?
N1 C1 1.164(3) . ?
N1 C2 1.403(3) . ?
N2 C8 1.294(3) . ?
N2 C21 1.437(3) . ?
N3 C14 1.308(3) . ?
N3 C15 1.429(3) . ?
N4 C31 1.164(3) . ?
N4 C32 1.407(3) . ?
C2 C7 1.383(3) . ?
C2 C3 1.388(3) . ?
C3 C4 1.386(4) . ?
C3 H3 0.9500 . ?
C4 C5 1.376(4) . ?
C4 H4 0.9500 . ?
C5 C6 1.379(4) . ?
C5 H5 0.9500 . ?
C6 C7 1.385(3) . ?
C6 H6 0.9500 . ?
C7 H7 0.9500 . ?
C8 C9 1.426(3) . ?
C8 H8 0.9500 . ?
C9 C10 1.415(3) . ?
C9 C13 1.447(3) . ?
C10 C11 1.392(3) . ?
C10 H10 0.9500 . ?
C11 C12 1.384(3) . ?
C11 H11 0.9500 . ?
C12 C13 1.421(3) . ?
C12 H12 0.9500 . ?
C13 C14 1.416(3) . ?
C14 H14 0.9500 . ?
C15 C16 1.386(3) . ?
C15 C20 1.397(3) . ?
C16 C17 1.389(3) . ?
C16 H16 0.9500 . ?
C17 C18 1.385(3) . ?
C17 H17 0.9500 . ?
C18 C19 1.378(4) . ?
C18 H18 0.9500 . ?
C19 C20 1.385(3) . ?
C19 H19 0.9500 . ?
C20 H20 0.9500 . ?
C21 C26 1.388(3) . ?
C21 C22 1.390(3) . ?
C22 C23 1.394(3) . ?
C22 H22 0.9500 . ?
C23 C24 1.372(4) . ?
C23 H23 0.9500 . ?
C24 C25 1.383(3) . ?
C24 H24 0.9500 . ?
C25 C26 1.389(3) . ?
C25 H25 0.9500 . ?
C26 H26 0.9500 . ?
C32 C37 1.366(3) . ?
C32 C33 1.379(3) . ?
C33 C34 1.386(3) . ?
C33 H33 0.9500 . ?
C34 C35 1.364(4) . ?
C34 H34 0.9500 . ?
C35 C36 1.374(4) . ?
C35 H35 0.9500 . ?
C36 C37 1.387(4) . ?
C36 H36 0.9500 . ?
C37 H37 0.9500 . ?

loop_
_geom_torsion_atom_site_label_1
_geom_torsion_atom_site_label_2
_geom_torsion_atom_site_label_3
_geom_torsion_atom_site_label_4
_geom_torsion
_geom_torsion_site_symmetry_1
_geom_torsion_site_symmetry_2
_geom_torsion_site_symmetry_3
_geom_torsion_site_symmetry_4
_geom_torsion_publ_flag
C31 Cu1 N2 C8 134.6(2) . . . . ?
N3 Cu1 N2 C8 17.3(2) . . . . ?
C31 Cu1 N2 C21 -45.76(16) . . . . ?
N3 Cu1 N2 C21 -163.09(14) . . . . ?
C1 Cu1 N3 C14 92.09(18) . . . . ?
C31 Cu1 N3 C14 -137.17(17) . . . . ?
N2 Cu1 N3 C14 -28.12(18) . . . . ?
C1 Cu1 N3 C15 -79.67(15) . . . . ?
C31 Cu1 N3 C15 51.07(16) . . . . ?
N2 Cu1 N3 C15 160.12(13) . . . . ?
C7 C2 C3 C4 0.4(4) . . . . ?
N1 C2 C3 C4 -179.3(2) . . . . ?
C2 C3 C4 C5 0.0(4) . . . . ?
C3 C4 C5 C6 -0.2(5) . . . . ?
C4 C5 C6 C7 0.0(4) . . . . ?
C3 C2 C7 C6 -0.6(4) . . . . ?
N1 C2 C7 C6 179.1(2) . . . . ?
C5 C6 C7 C2 0.4(4) . . . . ?
C21 N2 C8 C9 -176.5(2) . . . . ?
Cu1 N2 C8 C9 3.1(3) . . . . ?
N2 C8 C9 C10 165.1(2) . . . . ?
N2 C8 C9 C13 -10.7(4) . . . . ?
C8 C9 C10 C11 -175.3(2) . . . . ?
C13 C9 C10 C11 1.6(3) . . . . ?
C9 C10 C11 C12 -1.9(3) . . . . ?
C10 C11 C12 C13 1.5(3) . . . . ?
C11 C12 C13 C14 -176.88(19) . . . . ?
C11 C12 C13 C9 -0.5(3) . . . . ?
C10 C9 C13 C14 174.8(2) . . . . ?
C8 C9 C13 C14 -9.0(4) . . . . ?
C10 C9 C13 C12 -0.7(2) . . . . ?
C8 C9 C13 C12 175.5(2) . . . . ?
C15 N3 C14 C13 -174.2(2) . . . . ?
Cu1 N3 C14 C13 13.9(3) . . . . ?
C12 C13 C14 N3 -172.8(2) . . . . ?
C9 C13 C14 N3 12.1(4) . . . . ?
C14 N3 C15 C16 47.1(3) . . . . ?
Cu1 N3 C15 C16 -140.11(17) . . . . ?
C14 N3 C15 C20 -134.9(2) . . . . ?
Cu1 N3 C15 C20 37.9(2) . . . . ?
C20 C15 C16 C17 1.3(3) . . . . ?
N3 C15 C16 C17 179.29(19) . . . . ?
C15 C16 C17 C18 -0.8(3) . . . . ?
C16 C17 C18 C19 0.0(3) . . . . ?
C17 C18 C19 C20 0.2(4) . . . . ?
C18 C19 C20 C15 0.3(4) . . . . ?
C16 C15 C20 C19 -1.0(3) . . . . ?
N3 C15 C20 C19 -179.1(2) . . . . ?
C8 N2 C21 C26 104.0(2) . . . . ?
Cu1 N2 C21 C26 -75.7(2) . . . . ?
C8 N2 C21 C22 -77.2(3) . . . . ?
Cu1 N2 C21 C22 103.1(2) . . . . ?
C26 C21 C22 C23 -0.1(3) . . . . ?
N2 C21 C22 C23 -178.9(2) . . . . ?
C21 C22 C23 C24 -0.5(3) . . . . ?
C22 C23 C24 C25 0.3(4) . . . . ?
C23 C24 C25 C26 0.5(4) . . . . ?
C24 C25 C26 C21 -1.1(4) . . . . ?
C22 C21 C26 C25 0.9(4) . . . . ?
N2 C21 C26 C25 179.8(2) . . . . ?
C37 C32 C33 C34 1.7(4) . . . . ?
N4 C32 C33 C34 -176.3(2) . . . . ?
C32 C33 C34 C35 0.5(4) . . . . ?
C33 C34 C35 C36 -2.0(5) . . . . ?
C34 C35 C36 C37 1.5(6) . . . . ?
C33 C32 C37 C36 -2.3(5) . . . . ?
N4 C32 C37 C36 175.7(3) . . . . ?
C35 C36 C37 C32 0.7(6) . . . . ?
